data_4503795
loop_
_publ_author_name
'Wang, Li-Yan'
'Yang, Yuan'
'Liu, Kui'
'Li, Bao-Long'
'Zhang, Yong'

_publ_section_title
;
 A New &#x201C;Opened-Cube&#x201D; (H2O)10Cluster and Undulated Water
 Chain in Porous Metal&#x2212;Organic Frameworks
;
_journal_issue 11
_journal_name_full 'Crystal Growth &amp; Design'
_journal_page_first 3902
_journal_paper_doi 10.1021/cg800484k
_journal_volume 8
_journal_year 2008
_chemical_formula_sum 'C24 H35 Cd2 N6 O15.5'
_chemical_formula_weight 880.38
_chemical_name_systematic
; 
 ? 
;
_space_group_IT_number 14
_symmetry_cell_setting monoclinic
_symmetry_space_group_name_Hall '-P 2ybc'
_symmetry_space_group_name_H-M 'P 1 21/c 1'
_atom_sites_solution_hydrogens geom
_atom_sites_solution_primary direct
_atom_sites_solution_secondary difmap
_audit_creation_method SHELXL-97
_cell_angle_alpha 90.00
_cell_angle_beta 107.720(2)
_cell_angle_gamma 90.00
_cell_formula_units_Z 4
_cell_length_a 14.5197(14)
_cell_length_b 11.0769(10)
_cell_length_c 21.106(2)
_cell_measurement_reflns_used 12428
_cell_measurement_temperature 193(2)
_cell_measurement_theta_max 25.3491
_cell_measurement_theta_min 3.0267
_cell_volume 3233.5(5)
_computing_cell_refinement 'CrystalClear (Rigaku Corp., 2000)'
_computing_data_collection 'CrystalClear (Rigaku Corp., 2000)'
_computing_data_reduction 'CrystalClear (Rigaku Corp., 2000)'
_computing_molecular_graphics 'Bruker SHELXTL'
_computing_publication_material 'Bruker SHELXTL'
_computing_structure_refinement 'SHELXL-97 (Sheldrick, 1997)'
_computing_structure_solution 'SHELXS-97 (Sheldrick, 1990)'
_diffrn_ambient_temperature 193(2)
_diffrn_measured_fraction_theta_full 0.995
_diffrn_measured_fraction_theta_max 0.995
_diffrn_measurement_device_type 'Rigaku Mercury CCD'
_diffrn_measurement_method \w
_diffrn_radiation_monochromator graphite
_diffrn_radiation_source 'fine-focus sealed tube'
_diffrn_radiation_type MoK\a
_diffrn_radiation_wavelength 0.71070
_diffrn_reflns_av_R_equivalents 0.0254
_diffrn_reflns_av_sigmaI/netI 0.0205
_diffrn_reflns_limit_h_max 17
_diffrn_reflns_limit_h_min -15
_diffrn_reflns_limit_k_max 13
_diffrn_reflns_limit_k_min -13
_diffrn_reflns_limit_l_max 25
_diffrn_reflns_limit_l_min -25
_diffrn_reflns_number 30119
_diffrn_reflns_theta_full 25.35
_diffrn_reflns_theta_max 25.35
_diffrn_reflns_theta_min 3.02
_diffrn_standards_decay_% 0
_diffrn_standards_interval_count 0
_diffrn_standards_interval_time 0
_diffrn_standards_number 0
_exptl_absorpt_coefficient_mu 1.395
_exptl_absorpt_correction_T_max 0.6053
_exptl_absorpt_correction_T_min 0.4615
_exptl_absorpt_correction_type multi-scan
_exptl_absorpt_process_details Empirical
_exptl_crystal_colour Colorless
_exptl_crystal_density_diffrn 1.808
_exptl_crystal_density_method 'not measured'
_exptl_crystal_description Block
_exptl_crystal_F_000 1764
_exptl_crystal_size_max 0.80
_exptl_crystal_size_mid 0.40
_exptl_crystal_size_min 0.40
_refine_diff_density_max 0.897
_refine_diff_density_min -0.522
_refine_diff_density_rms 0.067
_refine_ls_extinction_method none
_refine_ls_goodness_of_fit_ref 1.072
_refine_ls_hydrogen_treatment mixed
_refine_ls_matrix_type full
_refine_ls_number_parameters 500
_refine_ls_number_reflns 5891
_refine_ls_number_restraints 8
_refine_ls_restrained_S_all 1.072
_refine_ls_R_factor_all 0.0266
_refine_ls_R_factor_gt 0.0250
_refine_ls_shift/su_max 0.000
_refine_ls_shift/su_mean 0.000
_refine_ls_structure_factor_coef Fsqd
_refine_ls_weighting_details 'calc w=1/[\s^2^(Fo^2^)+(0.0329P)^2^+2.8569P] where P=(Fo^2^+2Fc^2^)/3'
_refine_ls_weighting_scheme calc
_refine_ls_wR_factor_gt 0.0615
_refine_ls_wR_factor_ref 0.0624
_reflns_number_gt 5682
_reflns_number_total 5891
_reflns_threshold_expression >2sigma(I)
_cod_data_source_file cg800484k_si_002.cif
_cod_data_source_block cdbtbophth
_cod_depositor_comments
;
The following automatic conversions were performed:

'_symmetry_cell_setting' value 'Monoclinic' changed to 'monoclinic'
according to /home/saulius/struct/CIF-dictionaries/cif_core.dic
dictionary named 'cif_core.dic' version 2.4.1 from
2010-06-29.

'_exptl_absorpt_correction_type' value 'Multi-scan'
changed to 'multi-scan' according to
/home/saulius/struct/CIF-dictionaries/cif_core.dic dictionary named
'cif_core.dic' version 2.4.1 from 2010-06-29.

Automatic conversion script
Id: cif_fix_values 1715 2011-07-08 13:25:40Z adriana 
;
_cod_original_cell_volume 3233.5(6)
_cod_original_sg_symbol_H-M P21/c
_cod_original_formula_sum 'C24 H35 Cd2 N6 O15.50'
_cod_database_code 4503795

loop_
_symmetry_equiv_pos_as_xyz
'x, y, z'
'-x, y+1/2, -z+1/2'
'-x, -y, -z'
'x, -y-1/2, z-1/2'

loop_
_atom_site_label
_atom_site_type_symbol
_atom_site_fract_x
_atom_site_fract_y
_atom_site_fract_z
_atom_site_U_iso_or_equiv
_atom_site_adp_type
_atom_site_occupancy
_atom_site_symmetry_multiplicity
_atom_site_calc_flag
_atom_site_refinement_flags
Cd1 Cd 0.0000 1.0000 0.0000 0.01932(7) Uani 1 2 d S
Cd2 Cd 0.118939(12) 0.630150(16) 0.249813(9) 0.01841(6) Uani 1 1 d .
Cd3 Cd 0.0000 0.5000 0.0000 0.01991(7) Uani 1 2 d S
O1 O 0.05959(12) 0.80198(15) -0.01325(8) 0.0226(4) Uani 1 1 d .
O2 O 0.12593(12) 0.62221(15) 0.02138(9) 0.0232(4) Uani 1 1 d .
O3 O 0.12470(13) 0.73749(16) 0.15026(9) 0.0233(4) Uani 1 1 d .
O4 O 0.26106(13) 0.66607(18) 0.21720(9) 0.0302(4) Uani 1 1 d .
O5 O 0.04483(17) 0.9610(2) 0.10927(10) 0.0333(5) Uani 1 1 d D
O6 O -0.03748(13) 0.72083(17) 0.21355(9) 0.0279(4) Uani 1 1 d .
O7 O -0.01104(13) 0.58493(17) 0.29262(10) 0.0303(4) Uani 1 1 d .
O8 O -0.20576(13) 0.96273(16) 0.19044(9) 0.0247(4) Uani 1 1 d .
O9 O -0.11029(12) 0.93051(15) 0.29258(8) 0.0214(4) Uani 1 1 d .
O10 O -0.05535(17) 0.6132(2) 0.07144(11) 0.0296(4) Uani 1 1 d .
O11 O 0.08552(14) 0.36139(18) 0.07990(11) 0.0250(4) Uani 1 1 d .
O12 O 0.27678(17) 0.4572(3) 0.07745(14) 0.0499(6) Uani 1 1 d D
O13 O 0.56853(19) 0.0375(2) 0.24446(14) 0.0422(6) Uani 1 1 d .
O14 O 0.4723(2) 0.4379(3) 0.14530(16) 0.0606(7) Uani 1 1 d D
O15 O 0.4965(2) 0.1894(3) 0.1400(2) 0.0889(13) Uani 1 1 d D
O16 O 0.6178(4) 0.0711(5) 0.1013(2) 0.0472(11) Uani 0.50 1 d PD
N1 N 0.28029(16) 1.1423(2) -0.00818(12) 0.0271(5) Uani 1 1 d .
N2 N 0.29946(17) 1.1487(2) 0.05886(12) 0.0319(5) Uani 1 1 d .
N3 N 0.14665(15) 1.08834(19) 0.01017(11) 0.0235(5) Uani 1 1 d .
N4 N 0.26004(16) 1.5840(2) -0.10802(11) 0.0246(5) Uani 1 1 d .
N5 N 0.16612(17) 1.5543(2) -0.11831(12) 0.0297(5) Uani 1 1 d .
N6 N 0.17720(16) 1.7217(2) -0.17429(11) 0.0248(5) Uani 1 1 d .
C1 C 0.3568(2) 1.1654(3) -0.03875(17) 0.0365(7) Uani 1 1 d .
H1A H 0.3328 1.1438 -0.0865 0.044 Uiso 1 1 calc R
H1B H 0.4129 1.1128 -0.0175 0.044 Uiso 1 1 calc R
C2 C 0.3900(2) 1.2966(3) -0.03214(16) 0.0346(7) Uani 1 1 d .
H2A H 0.4109 1.3202 0.0154 0.042 Uiso 1 1 calc R
H2B H 0.4459 1.3057 -0.0493 0.042 Uiso 1 1 calc R
C3 C 0.3091(2) 1.3782(2) -0.07044(14) 0.0297(6) Uani 1 1 d .
H3A H 0.2533 1.3682 -0.0532 0.036 Uiso 1 1 calc R
H3B H 0.2882 1.3538 -0.1178 0.036 Uiso 1 1 calc R
C4 C 0.3387(2) 1.5100(2) -0.06535(15) 0.0308(6) Uani 1 1 d .
H4A H 0.3538 1.5372 -0.0186 0.037 Uiso 1 1 calc R
H4B H 0.3975 1.5199 -0.0792 0.037 Uiso 1 1 calc R
C5 C 0.21712(19) 1.1153(2) 0.06748(13) 0.0269(6) Uani 1 1 d .
H5A H 0.2078 1.1105 0.1100 0.032 Uiso 1 1 calc R
C6 C 0.18987(19) 1.1072(2) -0.03620(14) 0.0264(6) Uani 1 1 d .
H6A H 0.1602 1.0969 -0.0826 0.032 Uiso 1 1 calc R
C7 C 0.1191(2) 1.6394(2) -0.15846(14) 0.0287(6) Uani 1 1 d .
H7A H 0.0505 1.6428 -0.1749 0.034 Uiso 1 1 calc R
C8 C 0.2652(2) 1.6835(2) -0.14195(13) 0.0261(6) Uani 1 1 d .
H8A H 0.3235 1.7216 -0.1428 0.031 Uiso 1 1 calc R
C9 C 0.22641(17) 0.7884(2) 0.05322(12) 0.0180(5) Uani 1 1 d .
C10 C 0.27009(18) 0.7743(2) 0.12192(12) 0.0194(5) Uani 1 1 d .
C11 C 0.36564(18) 0.8095(2) 0.15033(14) 0.0256(6) Uani 1 1 d .
H11A H 0.3952 0.8005 0.1969 0.031 Uiso 1 1 calc R
C12 C 0.41836(19) 0.8575(2) 0.11164(15) 0.0308(6) Uani 1 1 d .
H12A H 0.4835 0.8821 0.1316 0.037 Uiso 1 1 calc R
C13 C 0.3758(2) 0.8694(2) 0.04396(15) 0.0305(6) Uani 1 1 d .
H13A H 0.4123 0.9009 0.0172 0.037 Uiso 1 1 calc R
C14 C 0.28006(18) 0.8358(2) 0.01450(13) 0.0227(5) Uani 1 1 d .
H14A H 0.2512 0.8451 -0.0321 0.027 Uiso 1 1 calc R
C15 C 0.12824(18) 0.7361(2) 0.01842(12) 0.0180(5) Uani 1 1 d .
C16 C 0.21543(18) 0.7226(2) 0.16563(12) 0.0200(5) Uani 1 1 d .
C17 C -0.17021(18) 0.6653(2) 0.25082(11) 0.0186(5) Uani 1 1 d .
C18 C -0.22094(18) 0.7745(2) 0.24034(12) 0.0196(5) Uani 1 1 d .
C19 C -0.3197(2) 0.7746(3) 0.23175(15) 0.0296(6) Uani 1 1 d .
H19A H -0.3543 0.8487 0.2246 0.036 Uiso 1 1 calc R
C20 C -0.3681(2) 0.6671(3) 0.23350(16) 0.0359(7) Uani 1 1 d .
H20A H -0.4358 0.6676 0.2268 0.043 Uiso 1 1 calc R
C21 C -0.3177(2) 0.5596(2) 0.24496(14) 0.0295(6) Uani 1 1 d .
H21A H -0.3507 0.4863 0.2467 0.035 Uiso 1 1 calc R
C22 C -0.21947(19) 0.5584(2) 0.25392(12) 0.0225(5) Uani 1 1 d .
H22A H -0.1851 0.4841 0.2623 0.027 Uiso 1 1 calc R
C23 C -0.06651(18) 0.6580(2) 0.25260(12) 0.0202(5) Uani 1 1 d .
C24 C -0.17429(18) 0.8959(2) 0.24038(12) 0.0204(5) Uani 1 1 d .
H1W H 0.035(2) 0.997(3) 0.1389(16) 0.032(9) Uiso 1 1 d D
H2W H 0.064(3) 0.898(4) 0.1204(18) 0.049(12) Uiso 1 1 d .
H3W H -0.017(3) 0.647(4) 0.098(2) 0.053(13) Uiso 1 1 d .
H4W H -0.089(3) 0.584(4) 0.089(2) 0.061(13) Uiso 1 1 d .
H5W H 0.097(3) 0.376(3) 0.1178(19) 0.045(11) Uiso 1 1 d .
H6W H 0.049(3) 0.299(3) 0.0647(17) 0.040(9) Uiso 1 1 d .
H7W H 0.238(3) 0.518(4) 0.060(2) 0.078(15) Uiso 1 1 d D
H8W H 0.241(3) 0.402(4) 0.0825(18) 0.050(11) Uiso 1 1 d .
H9W H 0.618(3) 0.065(3) 0.2594(17) 0.039(11) Uiso 1 1 d .
H10W H 0.551(4) 0.008(4) 0.273(2) 0.071(17) Uiso 1 1 d .
H11W H 0.415(2) 0.439(3) 0.1250(18) 0.050(11) Uiso 1 1 d D
H12W H 0.481(4) 0.361(3) 0.151(3) 0.089(18) Uiso 1 1 d D
H13W H 0.438(3) 0.174(4) 0.114(2) 0.082(15) Uiso 1 1 d D
H14W H 0.501(3) 0.156(3) 0.1720(16) 0.038(11) Uiso 1 1 d D
H15W H 0.668(5) 0.033(8) 0.134(4) 0.08(3) Uiso 0.50 1 d PD
H16W H 0.568(10) 0.101(17) 0.118(9) 0.24(9) Uiso 0.50 1 d PD

loop_
_atom_site_aniso_label
_atom_site_aniso_U_11
_atom_site_aniso_U_22
_atom_site_aniso_U_33
_atom_site_aniso_U_23
_atom_site_aniso_U_13
_atom_site_aniso_U_12
Cd1 0.01933(14) 0.01806(14) 0.01928(14) -0.00012(9) 0.00395(10) -0.00131(10)
Cd2 0.01963(10) 0.01672(11) 0.01989(10) -0.00038(7) 0.00750(7) 0.00098(7)
Cd3 0.01964(14) 0.01810(14) 0.02035(14) -0.00048(10) 0.00363(10) -0.00246(10)
O1 0.0209(9) 0.0206(9) 0.0227(9) -0.0011(7) 0.0013(7) 0.0005(8)
O2 0.0207(9) 0.0165(9) 0.0304(10) -0.0011(7) 0.0049(8) -0.0030(7)
O3 0.0194(9) 0.0276(10) 0.0243(10) 0.0032(7) 0.0085(8) 0.0016(7)
O4 0.0261(10) 0.0403(11) 0.0253(10) 0.0103(9) 0.0095(8) 0.0076(9)
O5 0.0531(14) 0.0280(12) 0.0175(10) -0.0005(9) 0.0086(9) 0.0135(11)
O6 0.0246(10) 0.0308(10) 0.0319(11) 0.0061(8) 0.0142(8) -0.0023(8)
O7 0.0223(9) 0.0325(11) 0.0384(11) 0.0120(9) 0.0126(8) 0.0052(8)
O8 0.0273(10) 0.0214(9) 0.0221(9) 0.0039(8) 0.0026(8) -0.0022(8)
O9 0.0227(9) 0.0198(9) 0.0192(9) -0.0002(7) 0.0028(7) -0.0037(7)
O10 0.0321(12) 0.0317(11) 0.0268(11) -0.0043(9) 0.0115(10) -0.0061(10)
O11 0.0279(10) 0.0239(10) 0.0193(10) -0.0007(8) 0.0013(8) -0.0017(8)
O12 0.0310(13) 0.0416(15) 0.0765(19) 0.0116(13) 0.0153(12) 0.0068(12)
O13 0.0241(12) 0.0392(13) 0.0561(17) 0.0003(12) 0.0014(12) -0.0006(10)
O14 0.0378(16) 0.067(2) 0.071(2) -0.0089(16) 0.0071(14) -0.0050(14)
O15 0.0558(19) 0.063(2) 0.105(3) 0.035(2) -0.0395(19) -0.0139(16)
O16 0.053(3) 0.053(3) 0.035(3) 0.004(2) 0.013(2) 0.006(2)
N1 0.0248(12) 0.0244(12) 0.0333(13) 0.0081(10) 0.0106(10) 0.0025(9)
N2 0.0250(12) 0.0332(13) 0.0329(13) 0.0050(10) 0.0020(10) -0.0018(10)
N3 0.0231(11) 0.0221(11) 0.0240(11) 0.0029(9) 0.0051(9) -0.0006(9)
N4 0.0263(12) 0.0231(12) 0.0241(11) 0.0031(9) 0.0073(9) 0.0006(9)
N5 0.0268(12) 0.0292(13) 0.0366(13) 0.0108(10) 0.0146(10) 0.0022(10)
N6 0.0257(12) 0.0230(11) 0.0266(12) 0.0049(9) 0.0094(10) 0.0027(9)
C1 0.0306(16) 0.0338(16) 0.0520(19) 0.0134(14) 0.0230(15) 0.0063(13)
C2 0.0250(14) 0.0327(16) 0.0472(18) 0.0152(14) 0.0124(13) 0.0033(13)
C3 0.0271(14) 0.0294(15) 0.0291(15) 0.0075(12) 0.0035(12) 0.0010(12)
C4 0.0285(15) 0.0295(15) 0.0297(15) 0.0085(12) 0.0018(12) 0.0024(12)
C5 0.0262(14) 0.0272(14) 0.0244(14) -0.0012(11) 0.0036(11) -0.0038(11)
C6 0.0261(14) 0.0245(14) 0.0277(14) 0.0051(11) 0.0067(11) 0.0011(11)
C7 0.0257(14) 0.0281(15) 0.0364(16) 0.0080(12) 0.0157(12) 0.0040(12)
C8 0.0290(14) 0.0229(14) 0.0262(14) 0.0024(11) 0.0079(11) -0.0028(11)
C9 0.0191(12) 0.0121(11) 0.0240(13) -0.0006(10) 0.0085(10) 0.0011(10)
C10 0.0194(12) 0.0156(12) 0.0237(13) -0.0025(10) 0.0074(10) 0.0019(10)
C11 0.0202(13) 0.0243(14) 0.0286(14) -0.0005(11) 0.0016(11) 0.0016(11)
C12 0.0135(12) 0.0279(15) 0.0480(18) 0.0023(13) 0.0049(12) -0.0039(11)
C13 0.0262(14) 0.0247(14) 0.0462(18) 0.0108(12) 0.0194(13) 0.0003(11)
C14 0.0230(13) 0.0202(13) 0.0268(14) 0.0036(10) 0.0103(11) 0.0026(11)
C15 0.0192(12) 0.0216(13) 0.0144(12) -0.0030(9) 0.0071(10) 0.0000(10)
C16 0.0206(13) 0.0186(12) 0.0213(13) -0.0036(10) 0.0070(10) 0.0007(10)
C17 0.0195(12) 0.0221(13) 0.0139(12) -0.0018(10) 0.0048(10) -0.0032(10)
C18 0.0208(13) 0.0190(13) 0.0196(13) -0.0010(10) 0.0071(10) -0.0025(10)
C19 0.0214(14) 0.0273(14) 0.0398(17) -0.0002(12) 0.0087(12) 0.0031(11)
C20 0.0169(13) 0.0368(17) 0.055(2) -0.0021(14) 0.0134(13) -0.0069(12)
C21 0.0253(14) 0.0231(14) 0.0392(16) 0.0021(12) 0.0083(12) -0.0101(11)
C22 0.0251(13) 0.0195(13) 0.0211(13) -0.0002(10) 0.0045(11) -0.0036(11)
C23 0.0230(13) 0.0171(12) 0.0211(13) -0.0041(10) 0.0078(11) -0.0005(10)
C24 0.0200(12) 0.0189(13) 0.0244(13) -0.0033(10) 0.0097(11) -0.0024(10)

loop_
_atom_type_symbol
_atom_type_description
_atom_type_scat_dispersion_real
_atom_type_scat_dispersion_imag
_atom_type_scat_source
C C 0.0033 0.0016 'International Tables Vol C Tables 4.2.6.8 and 6.1.1.4'
H H 0.0000 0.0000 'International Tables Vol C Tables 4.2.6.8 and 6.1.1.4'
N N 0.0061 0.0033 'International Tables Vol C Tables 4.2.6.8 and 6.1.1.4'
O O 0.0106 0.0060 'International Tables Vol C Tables 4.2.6.8 and 6.1.1.4'
Cd Cd -0.8075 1.2024 'International Tables Vol C Tables 4.2.6.8 and 6.1.1.4'

loop_
_geom_angle_atom_site_label_1
_geom_angle_atom_site_label_2
_geom_angle_atom_site_label_3
_geom_angle
_geom_angle_site_symmetry_1
_geom_angle_site_symmetry_3
O5 Cd1 O5 180.00(12) 3_575 .
O5 Cd1 N3 89.12(8) 3_575 .
O5 Cd1 N3 90.88(8) . .
O5 Cd1 N3 90.88(8) 3_575 3_575
O5 Cd1 N3 89.12(8) . 3_575
N3 Cd1 N3 180.00(11) . 3_575
O5 Cd1 O1 86.65(7) 3_575 3_575
O5 Cd1 O1 93.35(7) . 3_575
N3 Cd1 O1 87.51(7) . 3_575
N3 Cd1 O1 92.49(7) 3_575 3_575
O5 Cd1 O1 93.35(7) 3_575 .
O5 Cd1 O1 86.65(7) . .
N3 Cd1 O1 92.49(7) . .
N3 Cd1 O1 87.51(7) 3_575 .
O1 Cd1 O1 180.0 3_575 .
N6 Cd2 O9 154.83(7) 4_586 2_545
N6 Cd2 O8 99.56(7) 4_586 2_545
O9 Cd2 O8 55.39(6) 2_545 2_545
N6 Cd2 O7 93.01(7) 4_586 .
O9 Cd2 O7 89.43(6) 2_545 .
O8 Cd2 O7 89.32(6) 2_545 .
N6 Cd2 O6 92.06(7) 4_586 .
O9 Cd2 O6 109.58(6) 2_545 .
O8 Cd2 O6 142.92(6) 2_545 .
O7 Cd2 O6 54.78(6) . .
N6 Cd2 O4 85.07(7) 4_586 .
O9 Cd2 O4 89.87(6) 2_545 .
O8 Cd2 O4 85.30(6) 2_545 .
O7 Cd2 O4 173.90(6) . .
O6 Cd2 O4 130.99(6) . .
N6 Cd2 O3 98.77(7) 4_586 .
O9 Cd2 O3 98.11(6) 2_545 .
O8 Cd2 O3 133.31(6) 2_545 .
O7 Cd2 O3 131.98(6) . .
O6 Cd2 O3 78.30(6) . .
O4 Cd2 O3 54.10(6) . .
N6 Cd2 C24 126.97(8) 4_586 2_545
O9 Cd2 C24 27.88(7) 2_545 2_545
O8 Cd2 C24 27.63(7) 2_545 2_545
O7 Cd2 C24 91.18(7) . 2_545
O6 Cd2 C24 131.28(7) . 2_545
O4 Cd2 C24 85.39(7) . 2_545
O3 Cd2 C24 116.51(7) . 2_545
N6 Cd2 C23 93.52(8) 4_586 .
O9 Cd2 C23 100.02(7) 2_545 .
O8 Cd2 C23 116.37(7) 2_545 .
O7 Cd2 C23 27.63(7) . .
O6 Cd2 C23 27.16(7) . .
O4 Cd2 C23 158.14(7) . .
O3 Cd2 C23 104.86(7) . .
C24 Cd2 C23 112.26(7) 2_545 .
O2 Cd3 O2 180.0 . 3_565
O2 Cd3 O10 87.96(8) . .
O2 Cd3 O10 92.04(8) 3_565 .
O2 Cd3 O10 92.04(8) . 3_565
O2 Cd3 O10 87.96(8) 3_565 3_565
O10 Cd3 O10 180.00(7) . 3_565
O2 Cd3 O11 88.27(7) . 3_565
O2 Cd3 O11 91.73(7) 3_565 3_565
O10 Cd3 O11 84.23(8) . 3_565
O10 Cd3 O11 95.77(8) 3_565 3_565
O2 Cd3 O11 91.73(7) . .
O2 Cd3 O11 88.27(7) 3_565 .
O10 Cd3 O11 95.77(8) . .
O10 Cd3 O11 84.23(8) 3_565 .
O11 Cd3 O11 180.00(11) 3_565 .
C15 O1 Cd1 136.53(15) . .
C15 O2 Cd3 129.38(16) . .
C16 O3 Cd2 91.23(15) . .
C16 O4 Cd2 93.35(15) . .
Cd1 O5 H1W 131(2) . .
Cd1 O5 H2W 117(3) . .
H1W O5 H2W 111(4) . .
C23 O6 Cd2 91.90(15) . .
C23 O7 Cd2 91.66(15) . .
C24 O8 Cd2 90.91(15) . 2
C24 O9 Cd2 90.77(14) . 2
Cd3 O10 H3W 116(3) . .
Cd3 O10 H4W 119(3) . .
H3W O10 H4W 106(4) . .
Cd3 O11 H5W 120(3) . .
Cd3 O11 H6W 97(2) . .
H5W O11 H6W 117(3) . .
H7W O12 H8W 106(4) . .
H9W O13 H10W 109(4) . .
H11W O14 H12W 100(4) . .
H13W O15 H14W 106(4) . .
H15W O16 H16W 113(10) . .
C6 N1 N2 110.0(2) . .
C6 N1 C1 129.5(3) . .
N2 N1 C1 120.4(2) . .
C5 N2 N1 102.9(2) . .
C6 N3 C5 103.0(2) . .
C6 N3 Cd1 129.09(18) . .
C5 N3 Cd1 127.11(18) . .
C8 N4 N5 109.5(2) . .
C8 N4 C4 129.2(2) . .
N5 N4 C4 121.3(2) . .
C7 N5 N4 103.3(2) . .
C8 N6 C7 103.6(2) . .
C8 N6 Cd2 133.62(18) . 4_585
C7 N6 Cd2 122.38(18) . 4_585
N1 C1 C2 112.7(2) . .
N1 C1 H1A 109.1 . .
C2 C1 H1A 109.1 . .
N1 C1 H1B 109.1 . .
C2 C1 H1B 109.1 . .
H1A C1 H1B 107.8 . .
C3 C2 C1 110.5(2) . .
C3 C2 H2A 109.5 . .
C1 C2 H2A 109.5 . .
C3 C2 H2B 109.5 . .
C1 C2 H2B 109.5 . .
H2A C2 H2B 108.1 . .
C2 C3 C4 112.5(2) . .
C2 C3 H3A 109.1 . .
C4 C3 H3A 109.1 . .
C2 C3 H3B 109.1 . .
C4 C3 H3B 109.1 . .
H3A C3 H3B 107.8 . .
N4 C4 C3 110.1(2) . .
N4 C4 H4A 109.6 . .
C3 C4 H4A 109.6 . .
N4 C4 H4B 109.6 . .
C3 C4 H4B 109.6 . .
H4A C4 H4B 108.2 . .
N2 C5 N3 114.1(2) . .
N2 C5 H5A 123.0 . .
N3 C5 H5A 123.0 . .
N1 C6 N3 110.1(2) . .
N1 C6 H6A 125.0 . .
N3 C6 H6A 125.0 . .
N5 C7 N6 113.7(2) . .
N5 C7 H7A 123.1 . .
N6 C7 H7A 123.1 . .
N6 C8 N4 109.8(2) . .
N6 C8 H8A 125.1 . .
N4 C8 H8A 125.1 . .
C14 C9 C10 119.4(2) . .
C14 C9 C15 118.3(2) . .
C10 C9 C15 121.6(2) . .
C11 C10 C9 119.5(2) . .
C11 C10 C16 119.1(2) . .
C9 C10 C16 121.3(2) . .
C12 C11 C10 120.8(3) . .
C12 C11 H11A 119.6 . .
C10 C11 H11A 119.6 . .
C13 C12 C11 119.6(2) . .
C13 C12 H12A 120.2 . .
C11 C12 H12A 120.2 . .
C12 C13 C14 120.7(2) . .
C12 C13 H13A 119.7 . .
C14 C13 H13A 119.7 . .
C13 C14 C9 120.0(3) . .
C13 C14 H14A 120.0 . .
C9 C14 H14A 120.0 . .
O1 C15 O2 125.4(2) . .
O1 C15 C9 121.1(2) . .
O2 C15 C9 113.3(2) . .
O4 C16 O3 121.3(2) . .
O4 C16 C10 119.0(2) . .
O3 C16 C10 119.7(2) . .
C22 C17 C18 119.3(2) . .
C22 C17 C23 118.6(2) . .
C18 C17 C23 121.9(2) . .
C19 C18 C17 119.6(2) . .
C19 C18 C24 116.5(2) . .
C17 C18 C24 123.9(2) . .
C20 C19 C18 120.4(3) . .
C20 C19 H19A 119.8 . .
C18 C19 H19A 119.8 . .
C21 C20 C19 119.9(3) . .
C21 C20 H20A 120.0 . .
C19 C20 H20A 120.0 . .
C20 C21 C22 120.2(2) . .
C20 C21 H21A 119.9 . .
C22 C21 H21A 119.9 . .
C21 C22 C17 120.5(2) . .
C21 C22 H22A 119.7 . .
C17 C22 H22A 119.7 . .
O6 C23 O7 121.6(2) . .
O6 C23 C17 119.6(2) . .
O7 C23 C17 118.8(2) . .
O6 C23 Cd2 60.94(13) . .
O7 C23 Cd2 60.70(13) . .
C17 C23 Cd2 175.77(17) . .
O8 C24 O9 122.4(2) . .
O8 C24 C18 118.5(2) . .
O9 C24 C18 118.8(2) . .
O8 C24 Cd2 61.46(13) . 2
O9 C24 Cd2 61.35(12) . 2
C18 C24 Cd2 168.44(17) . 2

loop_
_geom_bond_atom_site_label_1
_geom_bond_atom_site_label_2
_geom_bond_distance
_geom_bond_site_symmetry_2
Cd1 O5 2.240(2) 3_575
Cd1 O5 2.240(2) .
Cd1 N3 2.293(2) .
Cd1 N3 2.293(2) 3_575
Cd1 O1 2.4053(17) 3_575
Cd1 O1 2.4053(17) .
Cd2 N6 2.269(2) 4_586
Cd2 O9 2.3745(17) 2_545
Cd2 O8 2.3771(18) 2_545
Cd2 O7 2.3806(18) .
Cd2 O6 2.3864(19) .
Cd2 O4 2.3990(19) .
Cd2 O3 2.4378(18) .
Cd2 C24 2.706(3) 2_545
Cd2 C23 2.729(3) .
Cd3 O2 2.2084(17) .
Cd3 O2 2.2084(17) 3_565
Cd3 O10 2.287(2) .
Cd3 O10 2.287(2) 3_565
Cd3 O11 2.3385(19) 3_565
Cd3 O11 2.3385(19) .
O1 C15 1.252(3) .
O2 C15 1.264(3) .
O3 C16 1.268(3) .
O4 C16 1.256(3) .
O5 H1W 0.79(3) .
O5 H2W 0.76(4) .
O6 C23 1.246(3) .
O7 C23 1.266(3) .
O8 C24 1.255(3) .
O8 Cd2 2.3771(18) 2
O9 C24 1.265(3) .
O9 Cd2 2.3745(17) 2
O10 H3W 0.76(4) .
O10 H4W 0.78(4) .
O11 H5W 0.78(4) .
O11 H6W 0.87(4) .
O12 H7W 0.89(4) .
O12 H8W 0.83(4) .
O13 H9W 0.76(4) .
O13 H10W 0.80(5) .
O14 H11W 0.81(3) .
O14 H12W 0.86(4) .
O15 H13W 0.88(4) .
O15 H14W 0.75(3) .
O16 H15W 0.94(5) .
O16 H16W 0.95(5) .
N1 C6 1.324(4) .
N1 N2 1.358(3) .
N1 C1 1.468(3) .
N2 C5 1.316(4) .
N3 C6 1.330(3) .
N3 C5 1.359(3) .
N4 C8 1.329(3) .
N4 N5 1.354(3) .
N4 C4 1.470(3) .
N5 C7 1.312(3) .
N6 C8 1.322(4) .
N6 C7 1.352(3) .
N6 Cd2 2.269(2) 4_585
C1 C2 1.524(4) .
C1 H1A 0.9900 .
C1 H1B 0.9900 .
C2 C3 1.507(4) .
C2 H2A 0.9900 .
C2 H2B 0.9900 .
C3 C4 1.516(4) .
C3 H3A 0.9900 .
C3 H3B 0.9900 .
C4 H4A 0.9900 .
C4 H4B 0.9900 .
C5 H5A 0.9500 .
C6 H6A 0.9500 .
C7 H7A 0.9500 .
C8 H8A 0.9500 .
C9 C14 1.392(3) .
C9 C10 1.403(4) .
C9 C15 1.507(3) .
C10 C11 1.389(4) .
C10 C16 1.501(4) .
C11 C12 1.385(4) .
C11 H11A 0.9500 .
C12 C13 1.379(4) .
C12 H12A 0.9500 .
C13 C14 1.390(4) .
C13 H13A 0.9500 .
C14 H14A 0.9500 .
C17 C22 1.396(4) .
C17 C18 1.399(4) .
C17 C23 1.497(4) .
C18 C19 1.389(4) .
C18 C24 1.505(4) .
C19 C20 1.389(4) .
C19 H19A 0.9500 .
C20 C21 1.380(4) .
C20 H20A 0.9500 .
C21 C22 1.380(4) .
C21 H21A 0.9500 .
C22 H22A 0.9500 .
C24 Cd2 2.706(3) 2

loop_
_geom_hbond_atom_site_label_D
_geom_hbond_atom_site_label_H
_geom_hbond_atom_site_label_A
_geom_hbond_distance_DH
_geom_hbond_distance_HA
_geom_hbond_distance_DA
_geom_hbond_angle_DHA
_geom_hbond_site_symmetry_A
O5 H1W O7 0.79(3) 1.86(3) 2.652(3) 178(3) 2
O5 H2W O3 0.76(4) 2.00(4) 2.759(3) 175(4) .
O10 H3W O3 0.76(4) 2.26(4) 2.975(3) 159(4) .
O10 H4W N5 0.78(4) 2.09(5) 2.824(3) 157(4) 3_575
O11 H5W O9 0.78(4) 1.94(4) 2.715(3) 171(4) 2_545
O11 H6W O1 0.87(4) 1.97(4) 2.809(3) 162(3) 3_565
O12 H7W O2 0.89(4) 1.96(4) 2.821(3) 165(4) .
O12 H8W O11 0.83(4) 2.29(4) 2.988(3) 143(3) .
O13 H9W O4 0.76(4) 2.01(4) 2.754(3) 167(4) 2_645
O13 H10W O14 0.80(5) 2.01(5) 2.797(4) 171(5) 2_645
O14 H11W O12 0.81(3) 1.97(3) 2.771(4) 175(4) .
O14 H12W O15 0.86(4) 1.94(4) 2.782(5) 165(5) .
O15 H14W O13 0.75(3) 2.03(3) 2.717(4) 152(4) .
O15 H13W N2 0.88(4) 2.01(4) 2.888(4) 175(4) 1_545
O16 H15W O8 0.94(5) 2.02(5) 2.934(5) 166(9) 1_645
O16 H16W O15 0.95(5) 1.60(8) 2.522(7) 163(19) .

loop_
_geom_torsion_atom_site_label_1
_geom_torsion_atom_site_label_2
_geom_torsion_atom_site_label_3
_geom_torsion_atom_site_label_4
_geom_torsion
_geom_torsion_site_symmetry_1
_geom_torsion_site_symmetry_4
O5 Cd1 O1 C15 143.9(2) 3_575 .
O5 Cd1 O1 C15 -36.1(2) . .
N3 Cd1 O1 C15 54.6(2) . .
N3 Cd1 O1 C15 -125.4(2) 3_575 .
O10 Cd3 O2 C15 -52.3(2) . .
O10 Cd3 O2 C15 127.7(2) 3_565 .
O11 Cd3 O2 C15 32.0(2) 3_565 .
O11 Cd3 O2 C15 -148.0(2) . .
N6 Cd2 O3 C16 76.85(15) 4_586 .
O9 Cd2 O3 C16 -84.42(14) 2_545 .
O8 Cd2 O3 C16 -35.26(17) 2_545 .
O7 Cd2 O3 C16 179.00(14) . .
O6 Cd2 O3 C16 167.15(15) . .
O4 Cd2 O3 C16 -0.50(14) . .
C24 Cd2 O3 C16 -62.34(16) 2_545 .
C23 Cd2 O3 C16 172.89(14) . .
N6 Cd2 O4 C16 -104.05(16) 4_586 .
O9 Cd2 O4 C16 100.63(15) 2_545 .
O8 Cd2 O4 C16 155.91(16) 2_545 .
O6 Cd2 O4 C16 -15.60(19) . .
O3 Cd2 O4 C16 0.51(14) . .
C24 Cd2 O4 C16 128.18(16) 2_545 .
C23 Cd2 O4 C16 -16.9(3) . .
N6 Cd2 O6 C23 -93.70(15) 4_586 .
O9 Cd2 O6 C23 73.22(15) 2_545 .
O8 Cd2 O6 C23 15.2(2) 2_545 .
O7 Cd2 O6 C23 -1.46(14) . .
O4 Cd2 O6 C23 -178.96(14) . .
O3 Cd2 O6 C23 167.77(16) . .
C24 Cd2 O6 C23 52.63(18) 2_545 .
N6 Cd2 O7 C23 91.83(16) 4_586 .
O9 Cd2 O7 C23 -113.23(15) 2_545 .
O8 Cd2 O7 C23 -168.62(15) 2_545 .
O6 Cd2 O7 C23 1.44(14) . .
O3 Cd2 O7 C23 -12.80(19) . .
C24 Cd2 O7 C23 -141.05(15) 2_545 .
C6 N1 N2 C5 0.3(3) . .
C1 N1 N2 C5 -176.0(2) . .
O5 Cd1 N3 C6 -21.1(2) 3_575 .
O5 Cd1 N3 C6 158.9(2) . .
O1 Cd1 N3 C6 -107.8(2) 3_575 .
O1 Cd1 N3 C6 72.2(2) . .
O5 Cd1 N3 C5 171.1(2) 3_575 .
O5 Cd1 N3 C5 -8.9(2) . .
O1 Cd1 N3 C5 84.4(2) 3_575 .
O1 Cd1 N3 C5 -95.6(2) . .
C8 N4 N5 C7 -0.2(3) . .
C4 N4 N5 C7 -179.6(2) . .
C6 N1 C1 C2 116.6(3) . .
N2 N1 C1 C2 -67.9(3) . .
N1 C1 C2 C3 -65.0(3) . .
C1 C2 C3 C4 180.0(3) . .
C8 N4 C4 C3 -146.2(3) . .
N5 N4 C4 C3 33.1(4) . .
C2 C3 C4 N4 175.2(2) . .
N1 N2 C5 N3 -0.1(3) . .
C6 N3 C5 N2 -0.1(3) . .
Cd1 N3 C5 N2 170.17(18) . .
N2 N1 C6 N3 -0.4(3) . .
C1 N1 C6 N3 175.4(2) . .
C5 N3 C6 N1 0.3(3) . .
Cd1 N3 C6 N1 -169.71(17) . .
N4 N5 C7 N6 -0.1(3) . .
C8 N6 C7 N5 0.4(3) . .
Cd2 N6 C7 N5 174.09(19) 4_585 .
C7 N6 C8 N4 -0.5(3) . .
Cd2 N6 C8 N4 -173.12(18) 4_585 .
N5 N4 C8 N6 0.4(3) . .
C4 N4 C8 N6 179.8(3) . .
C14 C9 C10 C11 1.0(4) . .
C15 C9 C10 C11 171.3(2) . .
C14 C9 C10 C16 -179.4(2) . .
C15 C9 C10 C16 -9.2(4) . .
C9 C10 C11 C12 -0.4(4) . .
C16 C10 C11 C12 -180.0(2) . .
C10 C11 C12 C13 -0.7(4) . .
C11 C12 C13 C14 1.2(4) . .
C12 C13 C14 C9 -0.6(4) . .
C10 C9 C14 C13 -0.5(4) . .
C15 C9 C14 C13 -171.1(2) . .
Cd1 O1 C15 O2 146.56(19) . .
Cd1 O1 C15 C9 -38.2(3) . .
Cd3 O2 C15 O1 -19.3(4) . .
Cd3 O2 C15 C9 165.14(15) . .
C14 C9 C15 O1 -68.1(3) . .
C10 C9 C15 O1 121.6(3) . .
C14 C9 C15 O2 107.7(3) . .
C10 C9 C15 O2 -62.7(3) . .
Cd2 O4 C16 O3 -0.9(3) . .
Cd2 O4 C16 C10 178.47(19) . .
Cd2 O3 C16 O4 0.9(2) . .
Cd2 O3 C16 C10 -178.5(2) . .
C11 C10 C16 O4 -29.6(3) . .
C9 C10 C16 O4 150.9(2) . .
C11 C10 C16 O3 149.8(2) . .
C9 C10 C16 O3 -29.7(3) . .
C22 C17 C18 C19 -1.4(4) . .
C23 C17 C18 C19 172.9(2) . .
C22 C17 C18 C24 176.0(2) . .
C23 C17 C18 C24 -9.7(4) . .
C17 C18 C19 C20 0.0(4) . .
C24 C18 C19 C20 -177.6(3) . .
C18 C19 C20 C21 1.1(5) . .
C19 C20 C21 C22 -0.8(5) . .
C20 C21 C22 C17 -0.7(4) . .
C18 C17 C22 C21 1.7(4) . .
C23 C17 C22 C21 -172.7(2) . .
Cd2 O6 C23 O7 2.6(3) . .
Cd2 O6 C23 C17 -175.18(19) . .
Cd2 O7 C23 O6 -2.6(3) . .
Cd2 O7 C23 C17 175.19(19) . .
C22 C17 C23 O6 136.1(2) . .
C18 C17 C23 O6 -38.2(3) . .
C22 C17 C23 O7 -41.8(3) . .
C18 C17 C23 O7 143.9(2) . .
N6 Cd2 C23 O6 87.65(15) 4_586 .
O9 Cd2 C23 O6 -113.65(15) 2_545 .
O8 Cd2 C23 O6 -169.86(14) 2_545 .
O7 Cd2 C23 O6 177.4(2) . .
O4 Cd2 C23 O6 2.1(3) . .
O3 Cd2 C23 O6 -12.39(16) . .
C24 Cd2 C23 O6 -139.81(15) 2_545 .
N6 Cd2 C23 O7 -89.77(16) 4_586 .
O9 Cd2 C23 O7 68.93(15) 2_545 .
O8 Cd2 C23 O7 12.72(17) 2_545 .
O6 Cd2 C23 O7 -177.4(2) . .
O4 Cd2 C23 O7 -175.31(17) . .
O3 Cd2 C23 O7 170.19(14) . .
C24 Cd2 C23 O7 42.77(17) 2_545 .
Cd2 O8 C24 O9 -7.4(2) 2 .
Cd2 O8 C24 C18 166.8(2) 2 .
Cd2 O9 C24 O8 7.5(2) 2 .
Cd2 O9 C24 C18 -166.8(2) 2 .
C19 C18 C24 O8 -57.7(3) . .
C17 C18 C24 O8 124.8(3) . .
C19 C18 C24 O9 116.8(3) . .
C17 C18 C24 O9 -60.7(3) . .
C19 C18 C24 Cd2 29.1(10) . 2
C17 C18 C24 Cd2 -148.4(8) . 2
